data_2226309
loop_
_publ_author_name
'Liu, Yongjun'
'Yang, Kuiwei'
'Song, Weiling'
'Qi, Yan'

_publ_section_title
;
 1,4-Bis(4-chlorophenyl)-2-hydroxybutane-1,4-dione
;
_journal_coeditor_code TK2670
_journal_issue 6
_journal_name_full 'Acta Crystallographica Section E'
_journal_page_first o1426
_journal_paper_doi 10.1107/S1600536810018027
_journal_volume 66
_journal_year 2010
_chemical_formula_iupac 'C16 H12 Cl2 O3'
_chemical_formula_moiety 'C16 H12 Cl2 O3'
_chemical_formula_sum 'C16 H12 Cl2 O3'
_chemical_formula_weight 323.16
_chemical_name_systematic
;
1,4-Bis(4-chlorophenyl)-2-hydroxybutane-1,4-dione
;
_space_group_IT_number 9
_symmetry_cell_setting monoclinic
_symmetry_space_group_name_Hall 'C -2yc'
_symmetry_space_group_name_H-M 'C 1 c 1'
_atom_sites_solution_hydrogens geom
_atom_sites_solution_primary direct
_atom_sites_solution_secondary difmap
_audit_creation_method SHELXL-97
_cell_angle_alpha 90.00
_cell_angle_beta 95.925(2)
_cell_angle_gamma 90.00
_cell_formula_units_Z 4
_cell_length_a 34.800(8)
_cell_length_b 7.4221(14)
_cell_length_c 5.6535(13)
_cell_measurement_reflns_used 1044
_cell_measurement_temperature 273(2)
_cell_measurement_theta_max 24.43
_cell_measurement_theta_min 2.35
_cell_volume 1452.4(5)
_computing_cell_refinement 'SAINT (Bruker, 2001)'
_computing_data_collection 'SMART (Bruker, 2001)'
_computing_data_reduction 'SAINT (Bruker, 2001)'
_computing_molecular_graphics 'SHELXTL (Sheldrick, 2008)'
_computing_publication_material 'SHELXTL (Sheldrick, 2008)'
_computing_structure_refinement 'SHELXTL (Sheldrick, 2008)'
_computing_structure_solution 'SHELXTL (Sheldrick, 2008)'
_diffrn_ambient_temperature 273(2)
_diffrn_measured_fraction_theta_full 0.989
_diffrn_measured_fraction_theta_max 0.989
_diffrn_measurement_device_type 'Bruker SMART CCD area-detector'
_diffrn_measurement_method 'phi and omega scans'
_diffrn_radiation_monochromator graphite
_diffrn_radiation_source 'fine-focus sealed tube'
_diffrn_radiation_type MoK\a
_diffrn_radiation_wavelength 0.71073
_diffrn_reflns_av_R_equivalents 0.0252
_diffrn_reflns_av_sigmaI/netI 0.0287
_diffrn_reflns_limit_h_max 40
_diffrn_reflns_limit_h_min -38
_diffrn_reflns_limit_k_max 8
_diffrn_reflns_limit_k_min -7
_diffrn_reflns_limit_l_max 6
_diffrn_reflns_limit_l_min -6
_diffrn_reflns_number 3531
_diffrn_reflns_theta_full 24.95
_diffrn_reflns_theta_max 24.95
_diffrn_reflns_theta_min 2.35
_exptl_absorpt_coefficient_mu 0.453
_exptl_absorpt_correction_T_max 0.964
_exptl_absorpt_correction_T_min 0.947
_exptl_absorpt_correction_type multi-scan
_exptl_absorpt_process_details '(SADABS; Sheldrick, 1996)'
_exptl_crystal_colour colourless
_exptl_crystal_density_diffrn 1.478
_exptl_crystal_density_method 'not measured'
_exptl_crystal_description column
_exptl_crystal_F_000 664
_exptl_crystal_size_max 0.12
_exptl_crystal_size_mid 0.10
_exptl_crystal_size_min 0.08
_refine_diff_density_max 0.396
_refine_diff_density_min -0.213
_refine_ls_abs_structure_details nd
_refine_ls_extinction_method none
_refine_ls_goodness_of_fit_ref 1.054
_refine_ls_hydrogen_treatment constr
_refine_ls_matrix_type full
_refine_ls_number_parameters 190
_refine_ls_number_reflns 1256
_refine_ls_number_restraints 9
_refine_ls_restrained_S_all 1.053
_refine_ls_R_factor_all 0.0714
_refine_ls_R_factor_gt 0.0568
_refine_ls_shift/su_max 0.000
_refine_ls_shift/su_mean 0.000
_refine_ls_structure_factor_coef Fsqd
_refine_ls_weighting_details 'calc w=1/[\s^2^(Fo^2^)+(0.1063P)^2^+0.4654P] where P=(Fo^2^+2Fc^2^)/3'
_refine_ls_weighting_scheme calc
_refine_ls_wR_factor_gt 0.1524
_refine_ls_wR_factor_ref 0.1629
_reflns_number_gt 998
_reflns_number_total 1256
_reflns_threshold_expression I>2sigma(I)
_cod_data_source_file tk2670.cif
_cod_data_source_block I
_cod_depositor_comments
;
The following automatic conversions were performed:
'_symmetry_cell_setting' value 'Monoclinic' changed to 'monoclinic'
according to '/home/saulius/struct/CIF-dictionaries/cif_core.dic'
dictionary named 'cif_core.dic' version 2.4.1 from 2010-06-29.

Automatic conversion script
Id: cif_fix_enum 1527 2010-12-29 10:47:43Z saulius 
;
_cod_original_sg_symbol_H-M 'C c'
_cod_database_code 2226309
_cod_database_fobs_code 2226309

loop_
_symmetry_equiv_pos_as_xyz
'x, y, z'
'x, -y, z+1/2'
'x+1/2, y+1/2, z'
'x+1/2, -y+1/2, z+1/2'

loop_
_atom_site_type_symbol
_atom_site_label
_atom_site_fract_x
_atom_site_fract_y
_atom_site_fract_z
_atom_site_U_iso_or_equiv
_atom_site_adp_type
_atom_site_calc_flag
_atom_site_refinement_flags
_atom_site_occupancy
_atom_site_disorder_assembly
_atom_site_disorder_group
C C1 1.04214(18) 0.1713(8) 0.3400(11) 0.0369(15) Uani d . 1 . .
H H1 1.0356 0.1204 0.4809 0.044 Uiso calc R 1 . .
C C2 1.0810(2) 0.1845(10) 0.2991(14) 0.053(2) Uani d . 1 . .
H H2 1.1002 0.1385 0.4089 0.063 Uiso calc R 1 . .
C C3 1.0905(2) 0.2672(9) 0.0921(14) 0.049(2) Uani d . 1 . .
C C4 1.0605(2) 0.3249(10) -0.0726(13) 0.049(2) Uani d . 1 . .
H H4 1.0664 0.3745 -0.2154 0.058 Uiso calc R 1 . .
C C5 1.0234(2) 0.3116(8) -0.0327(12) 0.0403(16) Uani d . 1 . .
H H5 1.0043 0.3556 -0.1448 0.048 Uiso calc R 1 . .
C C6 1.0133(2) 0.2332(8) 0.1732(12) 0.0357(16) Uani d . 1 . .
C C7 0.9724(2) 0.2035(8) 0.2253(12) 0.0374(16) Uani d . 1 . .
C C8 0.9403(2) 0.2685(8) 0.0412(13) 0.0383(14) Uani d U 1 . .
H H8 0.9443 0.2140 -0.1121 0.046 Uiso calc R 1 . .
C C9 0.9007(2) 0.2137(9) 0.1027(12) 0.0412(15) Uani d U 1 . .
H H9A 0.8999 0.0839 0.1210 0.049 Uiso calc R 1 . .
H H9B 0.8961 0.2678 0.2533 0.049 Uiso calc R 1 . .
C C10 0.8693(2) 0.2712(9) -0.0860(13) 0.0454(18) Uani d . 1 . .
C C11 0.8287(2) 0.2621(8) -0.0279(12) 0.0362(16) Uani d . 1 . .
C C12 0.8185(2) 0.1854(9) 0.1838(11) 0.0444(18) Uani d . 1 . .
H H12 0.8377 0.1432 0.2964 0.053 Uiso calc R 1 . .
C C13 0.7794(2) 0.1712(10) 0.2287(12) 0.0465(19) Uani d . 1 . .
H H13 0.7725 0.1146 0.3649 0.056 Uiso calc R 1 . .
C C14 0.7524(2) 0.2427(10) 0.0672(14) 0.053(2) Uani d . 1 . .
C C15 0.7606(2) 0.3157(9) -0.1456(15) 0.0489(18) Uani d . 1 . .
H H15 0.7409 0.3558 -0.2564 0.059 Uiso calc R 1 . .
C C16 0.7982(2) 0.3280(9) -0.1908(12) 0.0473(18) Uani d . 1 . .
H H16 0.8040 0.3809 -0.3319 0.057 Uiso calc R 1 . .
Cl Cl1 1.13745(6) 0.2822(4) 0.0298(3) 0.0922(9) Uani d . 1 . .
Cl Cl2 0.70386(6) 0.2245(4) 0.1208(4) 0.0948(10) Uani d . 1 . .
O O1 0.96490(15) 0.1328(6) 0.4095(9) 0.0515(12) Uani d . 1 . .
O O2 0.94303(14) 0.4587(5) 0.0178(8) 0.0501(10) Uani d . 1 . .
H H2A 0.9434 0.5058 0.1492 0.075 Uiso calc R 1 . .
O O3 0.87583(16) 0.3179(10) -0.2824(10) 0.084(2) Uani d . 1 . .

loop_
_atom_site_aniso_label
_atom_site_aniso_U_11
_atom_site_aniso_U_22
_atom_site_aniso_U_33
_atom_site_aniso_U_12
_atom_site_aniso_U_13
_atom_site_aniso_U_23
C1 0.043(4) 0.037(3) 0.030(3) -0.007(3) 0.002(3) -0.001(3)
C2 0.066(5) 0.056(5) 0.035(4) 0.005(4) 0.000(4) 0.001(3)
C3 0.060(6) 0.047(4) 0.040(4) -0.008(3) 0.000(4) -0.012(3)
C4 0.057(6) 0.053(4) 0.037(4) -0.006(3) 0.008(4) -0.001(3)
C5 0.047(4) 0.033(3) 0.040(4) -0.009(3) 0.001(3) 0.002(3)
C6 0.042(4) 0.033(3) 0.033(4) 0.009(3) 0.008(3) -0.001(3)
C7 0.057(4) 0.026(3) 0.030(4) 0.006(3) 0.009(3) -0.001(3)
C8 0.048(3) 0.033(3) 0.033(3) 0.011(2) 0.000(3) 0.002(3)
C9 0.047(3) 0.047(4) 0.031(3) -0.007(3) 0.008(3) 0.003(3)
C10 0.043(4) 0.057(4) 0.037(4) 0.006(3) 0.008(3) 0.003(3)
C11 0.047(4) 0.029(3) 0.032(4) -0.010(2) 0.003(3) -0.004(3)
C12 0.053(5) 0.055(4) 0.026(3) 0.013(3) 0.004(3) 0.006(3)
C13 0.054(5) 0.058(4) 0.029(3) -0.017(4) 0.013(3) 0.005(3)
C14 0.034(4) 0.069(5) 0.058(6) -0.011(3) 0.014(4) -0.004(4)
C15 0.027(3) 0.055(4) 0.062(5) -0.008(3) -0.011(3) 0.003(4)
C16 0.061(5) 0.042(3) 0.037(4) 0.001(3) -0.002(4) 0.004(3)
Cl1 0.0472(14) 0.147(3) 0.0842(18) -0.0177(14) 0.0152(13) 0.0093(17)
Cl2 0.0469(15) 0.150(3) 0.089(2) -0.0122(14) 0.0178(13) 0.0072(17)
O1 0.052(3) 0.057(3) 0.047(3) 0.002(2) 0.012(2) 0.019(2)
O2 0.064(3) 0.039(2) 0.048(2) 0.0037(19) 0.0072(18) 0.0049(19)
O3 0.048(3) 0.172(6) 0.033(3) 0.010(3) 0.011(2) 0.033(3)

loop_
_atom_type_symbol
_atom_type_description
_atom_type_scat_dispersion_real
_atom_type_scat_dispersion_imag
_atom_type_scat_source
C C 0.0033 0.0016 'International Tables Vol C Tables 4.2.6.8 and 6.1.1.4'
H H 0.0000 0.0000 'International Tables Vol C Tables 4.2.6.8 and 6.1.1.4'
O O 0.0106 0.0060 'International Tables Vol C Tables 4.2.6.8 and 6.1.1.4'
Cl Cl 0.1484 0.1585 'International Tables Vol C Tables 4.2.6.8 and 6.1.1.4'

loop_
_geom_angle_atom_site_label_1
_geom_angle_atom_site_label_2
_geom_angle_atom_site_label_3
_geom_angle_site_symmetry_1
_geom_angle_site_symmetry_3
_geom_angle
_geom_angle_publ_flag
C6 C1 C2 . . 120.7(6) ?
C6 C1 H1 . . 119.7 ?
C2 C1 H1 . . 119.7 ?
C3 C2 C1 . . 119.2(7) ?
C3 C2 H2 . . 120.4 ?
C1 C2 H2 . . 120.4 ?
C2 C3 C4 . . 118.1(8) ?
C2 C3 Cl1 . . 121.1(6) ?
C4 C3 Cl1 . . 120.6(6) ?
C5 C4 C3 . . 122.3(7) ?
C5 C4 H4 . . 118.8 ?
C3 C4 H4 . . 118.8 ?
C4 C5 C6 . . 120.7(7) ?
C4 C5 H5 . . 119.7 ?
C6 C5 H5 . . 119.7 ?
C5 C6 C1 . . 118.9(7) ?
C5 C6 C7 . . 124.0(6) ?
C1 C6 C7 . . 117.1(6) ?
O1 C7 C6 . . 121.4(6) ?
O1 C7 C8 . . 120.9(7) ?
C6 C7 C8 . . 117.6(6) ?
O2 C8 C9 . . 111.2(5) ?
O2 C8 C7 . . 109.0(5) ?
C9 C8 C7 . . 112.3(5) ?
O2 C8 H8 . . 108.1 ?
C9 C8 H8 . . 108.1 ?
C7 C8 H8 . . 108.1 ?
C10 C9 C8 . . 111.8(5) ?
C10 C9 H9A . . 109.3 ?
C8 C9 H9A . . 109.3 ?
C10 C9 H9B . . 109.3 ?
C8 C9 H9B . . 109.3 ?
H9A C9 H9B . . 107.9 ?
O3 C10 C11 . . 119.3(6) ?
O3 C10 C9 . . 122.8(6) ?
C11 C10 C9 . . 117.8(6) ?
C12 C11 C16 . . 117.0(7) ?
C12 C11 C10 . . 122.6(6) ?
C16 C11 C10 . . 120.4(6) ?
C11 C12 C13 . . 121.2(6) ?
C11 C12 H12 . . 119.4 ?
C13 C12 H12 . . 119.4 ?
C14 C13 C12 . . 117.7(6) ?
C14 C13 H13 . . 121.2 ?
C12 C13 H13 . . 121.2 ?
C13 C14 C15 . . 123.6(7) ?
C13 C14 Cl2 . . 117.9(6) ?
C15 C14 Cl2 . . 118.2(6) ?
C16 C15 C14 . . 118.8(7) ?
C16 C15 H15 . . 120.6 ?
C14 C15 H15 . . 120.6 ?
C15 C16 C11 . . 121.6(7) ?
C15 C16 H16 . . 119.2 ?
C11 C16 H16 . . 119.2 ?
C8 O2 H2A . . 109.5 ?

loop_
_geom_bond_atom_site_label_1
_geom_bond_atom_site_label_2
_geom_bond_site_symmetry_2
_geom_bond_distance
_geom_bond_publ_flag
C1 C6 . 1.384(10) ?
C1 C2 . 1.398(10) ?
C1 H1 . 0.9300 ?
C2 C3 . 1.391(12) ?
C2 H2 . 0.9300 ?
C3 C4 . 1.393(11) ?
C3 Cl1 . 1.711(8) ?
C4 C5 . 1.334(9) ?
C4 H4 . 0.9300 ?
C5 C6 . 1.380(9) ?
C5 H5 . 0.9300 ?
C6 C7 . 1.499(10) ?
C7 O1 . 1.218(8) ?
C7 C8 . 1.525(10) ?
C8 O2 . 1.422(7) ?
C8 C9 . 1.509(7) ?
C8 H8 . 0.9800 ?
C9 C10 . 1.507(11) ?
C9 H9A . 0.9700 ?
C9 H9B . 0.9700 ?
C10 O3 . 1.206(9) ?
C10 C11 . 1.485(10) ?
C11 C12 . 1.404(9) ?
C11 C16 . 1.419(10) ?
C12 C13 . 1.413(9) ?
C12 H12 . 0.9300 ?
C13 C14 . 1.349(11) ?
C13 H13 . 0.9300 ?
C14 C15 . 1.376(12) ?
C14 Cl2 . 1.753(8) ?
C15 C16 . 1.361(10) ?
C15 H15 . 0.9300 ?
C16 H16 . 0.9300 ?
O2 H2A . 0.8200 ?

loop_
_geom_hbond_atom_site_label_D
_geom_hbond_atom_site_label_H
_geom_hbond_atom_site_label_A
_geom_hbond_site_symmetry_A
_geom_hbond_distance_DH
_geom_hbond_distance_HA
_geom_hbond_distance_DA
_geom_hbond_angle_DHA
O2 H2A O2 2_565 0.82 2.10 2.894(6) 163
C1 H1 Cg1 2_555 0.93 2.89 3.507(6) 125
C4 H4 Cg1 2_564 0.93 2.97 3.600(6) 126
C13 H13 Cg2 2_555 0.93 2.88 3.517(6) 127
C16 H16 Cg2 2_564 0.93 2.90 3.544(6) 128
